data_7001260
loop_
_publ_author_name
'Knight, Edward R.'
'Leung, Nina H.'
'Lin, Yvonne H.'
'Cowley, Andrew R.'
'Watkin, David J.'
'Thompson, Amber L.'
'Hogarth, Graeme'
'Wilton-Ely, James D. E. T.'

_publ_section_title
;
 Multimetallic arrays: Symmetrical bi-, tri- and tetrametallic
 complexes based on the group 10 metals and the functionalisation of
 gold nanoparticles with nickel-phosphine surface units
;
_journal_issue 19
_journal_name_full 'Dalton Transactions'
_journal_page_first 3688
_journal_page_last 3697
_journal_paper_doi 10.1039/b821947h
_journal_year 2009
_chemical_formula_moiety 'C74 H64 Fe2 N2 Ni2 P4 S4, 2(F6 P), 4(C H2 Cl2)'
_chemical_formula_sum 'C78 H72 Cl8 F12 Fe2 N2 Ni2 P6 S4'
_chemical_formula_weight 2092.16
_chemical_melting_point ?
_space_group_IT_number 14
_symmetry_cell_setting monoclinic
_symmetry_space_group_name_Hall '-P 2yn'
_symmetry_space_group_name_H-M 'P 1 21/n 1'
_atom_sites_solution_hydrogens geom
_atom_sites_solution_primary direct
_atom_sites_solution_secondary difmap
_audit_creation_method SHELXL-97
_cell_angle_alpha 90.00
_cell_angle_beta 91.46(3)
_cell_angle_gamma 90.00
_cell_formula_units_Z 2
_cell_length_a 10.735(2)
_cell_length_b 19.056(4)
_cell_length_c 21.662(4)
_cell_measurement_reflns_used 16773
_cell_measurement_temperature 150(2)
_cell_measurement_theta_max 27.485
_cell_measurement_theta_min 5.097
_cell_volume 4429.9(15)
_computing_cell_refinement 'DENZO/SCALEPACK (Otwinowski & Minor, 1997)'
_computing_data_collection 'COLLECT (Nonius, 1997-2001).'
_computing_data_reduction 'DENZO/SCALEPACK (Otwinowski & Minor, 1997)'
_computing_molecular_graphics 'Bruker SHELXTL'
_computing_publication_material 'Bruker SHELXTL'
_computing_structure_refinement 'SHELXL-97 (Sheldrick, 1997)'
_computing_structure_solution 'SHELXS-97 (Sheldrick, 1997)'
_diffrn_ambient_temperature 150(2)
_diffrn_detector_area_resol_mean 8
_diffrn_measured_fraction_theta_full 0.989
_diffrn_measured_fraction_theta_max 0.924
_diffrn_measurement_device 'Nonius KappaCCD'
_diffrn_measurement_device_type Area
_diffrn_measurement_method \w-scans
_diffrn_radiation_monochromator graphite
_diffrn_radiation_source 'fine-focus sealed tube'
_diffrn_radiation_type MoK\a
_diffrn_radiation_wavelength 0.71073
_diffrn_reflns_av_R_equivalents 0.0408
_diffrn_reflns_av_sigmaI/netI 0.0296
_diffrn_reflns_limit_h_max 13
_diffrn_reflns_limit_h_min -13
_diffrn_reflns_limit_k_max 24
_diffrn_reflns_limit_k_min -24
_diffrn_reflns_limit_l_max 27
_diffrn_reflns_limit_l_min -27
_diffrn_reflns_number 33360
_diffrn_reflns_theta_full 26.00
_diffrn_reflns_theta_max 27.81
_diffrn_reflns_theta_min 5.03
_exptl_absorpt_coefficient_mu 1.252
_exptl_absorpt_correction_T_max 0.533
_exptl_absorpt_correction_T_min 0.422
_exptl_absorpt_correction_type multi-scan
_exptl_absorpt_process_details 'DENZO/SCALEPACK (Otwinowski & Minor, 1997)'
_exptl_crystal_colour yellow
_exptl_crystal_density_diffrn 1.568
_exptl_crystal_density_meas ?
_exptl_crystal_density_method .
_exptl_crystal_description block
_exptl_crystal_F_000 2120
_exptl_crystal_size_max 0.75
_exptl_crystal_size_mid 0.75
_exptl_crystal_size_min 0.50
_refine_diff_density_max 1.512
_refine_diff_density_min -1.934
_refine_diff_density_rms 0.129
_refine_ls_extinction_method none
_refine_ls_goodness_of_fit_ref 1.069
_refine_ls_hydrogen_treatment constr
_refine_ls_matrix_type full
_refine_ls_number_parameters 514
_refine_ls_number_reflns 9699
_refine_ls_number_restraints 0
_refine_ls_restrained_S_all 1.069
_refine_ls_R_factor_all 0.0666
_refine_ls_R_factor_gt 0.0611
_refine_ls_shift/su_max 0.000
_refine_ls_shift/su_mean 0.000
_refine_ls_structure_factor_coef Fsqd
_refine_ls_weighting_details 'calc w=1/[\s^2^(Fo^2^)+(0.1022P)^2^+13.4759P] where P=(Fo^2^+2Fc^2^)/3'
_refine_ls_weighting_scheme calc
_refine_ls_wR_factor_gt 0.1774
_refine_ls_wR_factor_ref 0.1824
_reflns_number_gt 8732
_reflns_number_total 9699
_reflns_threshold_expression >2sigma(I)
_cod_data_source_file b821947h.txt
_cod_data_source_block 8
_cod_depositor_comments
;
The following automatic conversions were performed:

'_chemical_melting_point' value 'not measured' was changed to '?' -
the value is undefined or not given.

Automatic conversion script
Id: cif_fix_values 1646 2011-03-28 12:23:43Z adriana 
;
_cod_original_cell_volume 4430.0(15)
_cod_original_sg_symbol_H-M P2(1)/n
_cod_database_code 7001260

loop_
_symmetry_equiv_pos_as_xyz
'x, y, z'
'-x+1/2, y+1/2, -z+1/2'
'-x, -y, -z'
'x-1/2, -y-1/2, z-1/2'

loop_
_atom_site_label
_atom_site_type_symbol
_atom_site_fract_x
_atom_site_fract_y
_atom_site_fract_z
_atom_site_U_iso_or_equiv
_atom_site_adp_type
_atom_site_occupancy
_atom_site_symmetry_multiplicity
_atom_site_calc_flag
_atom_site_refinement_flags
_atom_site_disorder_assembly
_atom_site_disorder_group
Ni1 Ni 0.13401(4) 0.43247(2) 0.228308(19) 0.01690(13) Uani 1 1 d . . .
Fe1 Fe 0.25336(5) 0.41885(3) 0.41067(2) 0.02213(15) Uani 1 1 d . . .
S1 S -0.01878(8) 0.49113(5) 0.18122(4) 0.01934(19) Uani 1 1 d . . .
S2 S 0.22069(8) 0.45174(5) 0.13524(4) 0.0227(2) Uani 1 1 d . . .
P1 P 0.30698(8) 0.38124(5) 0.26060(4) 0.0214(2) Uani 1 1 d . . .
P2 P 0.01026(8) 0.41308(5) 0.31147(4) 0.01767(19) Uani 1 1 d . . .
N1 N 0.0476(3) 0.50985(17) 0.06008(14) 0.0228(6) Uani 1 1 d . . .
C1 C 0.3604(3) 0.4172(2) 0.33268(17) 0.0238(7) Uani 1 1 d . . .
C2 C 0.4282(4) 0.3851(2) 0.38317(18) 0.0294(8) Uani 1 1 d . . .
H2A H 0.4598 0.3369 0.3847 0.035 Uiso 1 1 calc R . .
C3 C 0.4394(4) 0.4364(3) 0.4312(2) 0.0346(9) Uani 1 1 d . . .
H3A H 0.4801 0.4286 0.4717 0.042 Uiso 1 1 calc R . .
C4 C 0.3825(4) 0.5008(2) 0.4113(2) 0.0348(9) Uani 1 1 d . . .
H4A H 0.3778 0.5443 0.4353 0.042 Uiso 1 1 calc R . .
C5 C 0.3339(4) 0.4899(2) 0.35083(18) 0.0272(8) Uani 1 1 d . . .
H5A H 0.2890 0.5247 0.3255 0.033 Uiso 1 1 calc R . .
C6 C 0.0729(3) 0.3986(2) 0.38853(16) 0.0212(7) Uani 1 1 d . . .
C7 C 0.1330(3) 0.3349(2) 0.41006(17) 0.0254(7) Uani 1 1 d . . .
H7A H 0.1417 0.2911 0.3869 0.030 Uiso 1 1 calc R . .
C8 C 0.1727(4) 0.3476(2) 0.47243(18) 0.0311(9) Uani 1 1 d . . .
H8A H 0.2186 0.3144 0.4991 0.037 Uiso 1 1 calc R . .
C9 C 0.1379(4) 0.4183(3) 0.48928(18) 0.0323(9) Uani 1 1 d . . .
H9A H 0.1568 0.4412 0.5289 0.039 Uiso 1 1 calc R . .
C10 C 0.0761(3) 0.4497(2) 0.43760(16) 0.0256(8) Uani 1 1 d . . .
H10A H 0.0419 0.4973 0.4356 0.031 Uiso 1 1 calc R . .
C11 C 0.0785(3) 0.48795(19) 0.11578(16) 0.0204(7) Uani 1 1 d . . .
C12 C 0.1346(3) 0.5057(2) 0.00590(16) 0.0258(8) Uani 1 1 d . . .
H12A H 0.1508 0.5525 -0.0094 0.031 Uiso 1 1 calc R . .
H12B H 0.2133 0.4852 0.0194 0.031 Uiso 1 1 calc R . .
C13 C 0.0765(3) 0.4614(2) -0.04538(16) 0.0242(7) Uani 1 1 d . . .
H13A H 0.1278 0.4629 -0.0816 0.029 Uiso 1 1 calc R . .
H13B H 0.0697 0.4130 -0.0321 0.029 Uiso 1 1 calc R . .
C14 C 0.4450(4) 0.3918(2) 0.20909(18) 0.0312(9) Uani 1 1 d . . .
C15 C 0.4620(5) 0.3462(3) 0.1582(2) 0.0456(12) Uani 1 1 d . . .
H15A H 0.4046 0.3107 0.1498 0.055 Uiso 1 1 calc R . .
C16 C 0.5680(6) 0.3549(4) 0.1198(3) 0.0630(18) Uani 1 1 d . . .
H16A H 0.5792 0.3238 0.0873 0.076 Uiso 1 1 calc R . .
C17 C 0.6524(5) 0.4072(4) 0.1293(3) 0.068(2) Uani 1 1 d . . .
H17A H 0.7204 0.4121 0.1040 0.082 Uiso 1 1 calc R . .
C18 C 0.6339(5) 0.4538(4) 0.1788(3) 0.0623(18) Uani 1 1 d . . .
H18A H 0.6904 0.4901 0.1862 0.075 Uiso 1 1 calc R . .
C19 C 0.5289(4) 0.4461(3) 0.2182(2) 0.0448(12) Uani 1 1 d . . .
H19A H 0.5174 0.4779 0.2501 0.054 Uiso 1 1 calc R . .
C20 C 0.2907(4) 0.2857(2) 0.26754(17) 0.0267(8) Uani 1 1 d . . .
C21 C 0.1808(4) 0.2538(2) 0.2472(2) 0.0333(9) Uani 1 1 d . . .
H21A H 0.1167 0.2810 0.2302 0.040 Uiso 1 1 calc R . .
C22 C 0.1654(5) 0.1805(3) 0.2522(3) 0.0459(11) Uani 1 1 d . . .
H22A H 0.0913 0.1599 0.2385 0.055 Uiso 1 1 calc R . .
C23 C 0.2588(6) 0.1394(3) 0.2772(2) 0.0500(13) Uani 1 1 d . . .
H23A H 0.2473 0.0913 0.2817 0.060 Uiso 1 1 calc R . .
C24 C 0.3703(6) 0.1704(3) 0.2955(3) 0.0534(14) Uani 1 1 d . . .
H24A H 0.4347 0.1426 0.3114 0.064 Uiso 1 1 calc R . .
C25 C 0.3878(5) 0.2438(3) 0.2905(2) 0.0420(11) Uani 1 1 d . . .
H25A H 0.4636 0.2639 0.3024 0.050 Uiso 1 1 calc R . .
C26 C -0.0956(3) 0.4880(2) 0.32560(16) 0.0212(7) Uani 1 1 d . . .
C27 C -0.0458(4) 0.5566(2) 0.32634(17) 0.0257(7) Uani 1 1 d . . .
H27A H 0.0374 0.5638 0.3172 0.031 Uiso 1 1 calc R . .
C28 C -0.1222(4) 0.6143(2) 0.3410(2) 0.0322(9) Uani 1 1 d . . .
H28A H -0.0888 0.6593 0.3420 0.039 Uiso 1 1 calc R . .
C29 C -0.2500(4) 0.6038(3) 0.3540(2) 0.0367(10) Uani 1 1 d . . .
H29A H -0.3003 0.6418 0.3635 0.044 Uiso 1 1 calc R . .
C30 C -0.2991(4) 0.5366(3) 0.3526(2) 0.0379(10) Uani 1 1 d . . .
H30A H -0.3828 0.5298 0.3609 0.045 Uiso 1 1 calc R . .
C31 C -0.2237(4) 0.4784(2) 0.3387(2) 0.0309(8) Uani 1 1 d . . .
H31A H -0.2579 0.4335 0.3381 0.037 Uiso 1 1 calc R . .
C32 C -0.0947(3) 0.3375(2) 0.30047(17) 0.0240(7) Uani 1 1 d . . .
C33 C -0.1367(4) 0.3214(2) 0.24124(18) 0.0273(8) Uani 1 1 d . . .
H33A H -0.1097 0.3471 0.2077 0.033 Uiso 1 1 calc R . .
C34 C -0.2203(4) 0.2658(2) 0.2326(2) 0.0374(10) Uani 1 1 d . . .
H34A H -0.2484 0.2546 0.1928 0.045 Uiso 1 1 calc R . .
C35 C -0.2626(5) 0.2262(3) 0.2828(3) 0.0443(11) Uani 1 1 d . . .
H35A H -0.3189 0.1898 0.2759 0.053 Uiso 1 1 calc R . .
C36 C -0.2219(6) 0.2409(3) 0.3414(3) 0.0550(15) Uani 1 1 d . . .
H36A H -0.2490 0.2146 0.3746 0.066 Uiso 1 1 calc R . .
C37 C -0.1380(5) 0.2967(3) 0.3505(2) 0.0452(12) Uani 1 1 d . . .
H37A H -0.1101 0.3073 0.3904 0.054 Uiso 1 1 calc R . .
P3 P 0.96903(11) 0.27501(6) 0.04831(5) 0.0338(3) Uani 1 1 d . . .
F1 F 0.9487(3) 0.35427(16) 0.07292(18) 0.0591(9) Uani 1 1 d . . .
F2 F 0.9881(4) 0.19642(19) 0.0232(2) 0.0768(12) Uani 1 1 d . . .
F3 F 1.1072(3) 0.2964(2) 0.0241(2) 0.0673(10) Uani 1 1 d . . .
F4 F 0.8294(3) 0.25561(18) 0.07195(16) 0.0558(8) Uani 1 1 d . . .
F5 F 0.9151(4) 0.2983(2) -0.01715(15) 0.0701(11) Uani 1 1 d . . .
F6 F 1.0211(4) 0.2527(2) 0.11361(17) 0.0736(11) Uani 1 1 d . . .
C38 C 0.4764(9) 0.5970(7) 0.0847(6) 0.120(4) Uani 1 1 d . . .
H38A H 0.4575 0.5473 0.0877 0.145 Uiso 1 1 calc R . .
H38B H 0.4982 0.6135 0.1259 0.145 Uiso 1 1 calc R . .
C39 C 0.3300(8) 0.1771(5) 0.0311(4) 0.090(3) Uani 1 1 d . . .
H39A H 0.4189 0.1809 0.0251 0.107 Uiso 1 1 calc R . .
H39B H 0.2928 0.2217 0.0194 0.107 Uiso 1 1 calc R . .
Cl1 Cl 0.34283(15) 0.64059(9) 0.05896(8) 0.0616(4) Uani 1 1 d . . .
Cl2 Cl 0.6068(2) 0.60695(19) 0.03813(14) 0.1153(9) Uani 1 1 d . . .
Cl3 Cl 0.3070(3) 0.16442(15) 0.10571(14) 0.1143(9) Uani 1 1 d . . .
Cl4 Cl 0.2705(3) 0.11225(18) -0.01960(14) 0.1202(9) Uani 1 1 d . . .

loop_
_atom_site_aniso_label
_atom_site_aniso_U_11
_atom_site_aniso_U_22
_atom_site_aniso_U_33
_atom_site_aniso_U_23
_atom_site_aniso_U_13
_atom_site_aniso_U_12
Ni1 0.0163(2) 0.0213(2) 0.0131(2) 0.00253(15) -0.00051(16) 0.00140(16)
Fe1 0.0184(3) 0.0309(3) 0.0170(3) 0.00260(19) -0.00315(19) 0.0020(2)
S1 0.0187(4) 0.0246(4) 0.0147(4) 0.0028(3) -0.0007(3) 0.0016(3)
S2 0.0184(4) 0.0347(5) 0.0151(4) 0.0048(3) 0.0005(3) 0.0025(3)
P1 0.0173(4) 0.0290(5) 0.0180(4) 0.0049(3) 0.0018(3) 0.0052(3)
P2 0.0164(4) 0.0224(4) 0.0142(4) 0.0019(3) -0.0008(3) -0.0003(3)
N1 0.0214(15) 0.0318(16) 0.0151(13) 0.0039(12) -0.0018(11) -0.0014(12)
C1 0.0157(16) 0.034(2) 0.0214(17) 0.0054(14) 0.0007(13) 0.0010(14)
C2 0.0185(17) 0.043(2) 0.0261(18) 0.0059(16) -0.0046(14) 0.0059(16)
C3 0.0187(18) 0.054(3) 0.031(2) 0.0019(18) -0.0092(15) -0.0021(17)
C4 0.030(2) 0.041(2) 0.033(2) -0.0021(18) -0.0076(17) -0.0066(18)
C5 0.0201(17) 0.0317(19) 0.0296(19) 0.0057(15) -0.0009(14) -0.0022(15)
C6 0.0180(16) 0.0274(17) 0.0183(16) 0.0038(13) 0.0001(12) -0.0022(14)
C7 0.0242(17) 0.0295(19) 0.0223(17) 0.0078(14) -0.0016(14) -0.0012(15)
C8 0.0266(19) 0.046(2) 0.0208(17) 0.0134(16) -0.0011(14) 0.0040(17)
C9 0.0266(19) 0.055(3) 0.0153(17) 0.0020(16) -0.0013(14) 0.0054(18)
C10 0.0211(17) 0.039(2) 0.0169(16) -0.0010(15) 0.0010(13) 0.0045(15)
C11 0.0205(16) 0.0228(16) 0.0177(16) 0.0014(13) -0.0009(12) -0.0022(13)
C12 0.0209(17) 0.041(2) 0.0154(16) 0.0063(14) -0.0007(13) -0.0009(15)
C13 0.0225(17) 0.035(2) 0.0153(15) 0.0040(14) 0.0003(13) 0.0040(15)
C14 0.0205(18) 0.050(2) 0.0234(18) 0.0144(17) 0.0040(14) 0.0111(17)
C15 0.044(3) 0.061(3) 0.032(2) 0.006(2) 0.013(2) 0.016(2)
C16 0.058(4) 0.096(5) 0.036(3) 0.016(3) 0.025(3) 0.032(4)
C17 0.033(3) 0.122(6) 0.051(3) 0.041(4) 0.022(2) 0.024(3)
C18 0.028(2) 0.108(5) 0.052(3) 0.030(3) 0.006(2) -0.009(3)
C19 0.024(2) 0.074(4) 0.036(2) 0.012(2) 0.0027(18) -0.002(2)
C20 0.031(2) 0.0282(19) 0.0208(17) 0.0010(14) 0.0043(14) 0.0092(15)
C21 0.036(2) 0.029(2) 0.035(2) -0.0056(16) 0.0022(17) 0.0064(17)
C22 0.054(3) 0.034(2) 0.050(3) -0.008(2) 0.007(2) -0.002(2)
C23 0.082(4) 0.027(2) 0.041(3) -0.0020(19) 0.004(3) 0.009(2)
C24 0.080(4) 0.037(3) 0.042(3) 0.002(2) -0.007(3) 0.026(3)
C25 0.046(3) 0.036(2) 0.044(3) 0.0005(19) -0.006(2) 0.017(2)
C26 0.0201(16) 0.0274(18) 0.0160(15) 0.0017(13) 0.0002(12) 0.0015(14)
C27 0.0249(18) 0.0283(18) 0.0238(18) 0.0035(14) -0.0006(14) 0.0020(15)
C28 0.037(2) 0.028(2) 0.032(2) 0.0028(16) 0.0003(17) 0.0057(17)
C29 0.040(2) 0.040(2) 0.030(2) 0.0005(17) 0.0008(17) 0.021(2)
C30 0.0195(18) 0.052(3) 0.042(2) 0.000(2) 0.0040(17) 0.0093(18)
C31 0.0204(18) 0.039(2) 0.033(2) 0.0001(17) 0.0029(15) 0.0007(16)
C32 0.0234(17) 0.0242(17) 0.0244(17) 0.0023(14) -0.0001(14) -0.0037(14)
C33 0.0304(19) 0.0253(18) 0.0260(18) -0.0018(14) -0.0015(15) -0.0035(15)
C34 0.040(2) 0.033(2) 0.039(2) -0.0064(18) -0.0068(18) -0.0101(19)
C35 0.039(3) 0.034(2) 0.059(3) 0.002(2) -0.008(2) -0.015(2)
C36 0.060(3) 0.060(3) 0.045(3) 0.020(2) -0.009(2) -0.033(3)
C37 0.047(3) 0.058(3) 0.029(2) 0.014(2) -0.0071(19) -0.027(2)
P3 0.0384(6) 0.0297(5) 0.0329(5) -0.0005(4) -0.0062(4) -0.0038(4)
F1 0.0563(19) 0.0331(15) 0.087(3) -0.0091(15) -0.0064(17) -0.0066(14)
F2 0.096(3) 0.0446(19) 0.090(3) -0.0269(19) 0.005(2) 0.0005(19)
F3 0.0403(18) 0.070(2) 0.092(3) 0.012(2) 0.0065(17) 0.0001(16)
F4 0.0531(18) 0.0569(19) 0.0576(19) -0.0047(15) 0.0083(15) -0.0207(15)
F5 0.067(2) 0.106(3) 0.0362(16) 0.0093(18) -0.0139(15) 0.003(2)
F6 0.091(3) 0.077(3) 0.051(2) 0.0114(18) -0.0307(19) 0.010(2)
C38 0.071(6) 0.145(10) 0.144(10) 0.075(8) -0.014(6) 0.006(6)
C39 0.062(4) 0.112(7) 0.095(6) -0.031(5) 0.009(4) 0.020(4)
Cl1 0.0572(8) 0.0621(9) 0.0654(9) -0.0052(7) -0.0021(7) 0.0004(7)
Cl2 0.0690(13) 0.160(3) 0.117(2) -0.0229(18) 0.0047(12) 0.0328(15)
Cl3 0.134(2) 0.1024(18) 0.1048(18) 0.0043(14) -0.0282(16) 0.0048(16)
Cl4 0.127(2) 0.133(2) 0.1008(19) 0.0049(17) 0.0219(16) -0.0158(19)

loop_
_atom_type_symbol
_atom_type_description
_atom_type_scat_dispersion_real
_atom_type_scat_dispersion_imag
_atom_type_scat_source
C C 0.0033 0.0016 'International Tables Vol C Tables 4.2.6.8 and 6.1.1.4'
H H 0.0000 0.0000 'International Tables Vol C Tables 4.2.6.8 and 6.1.1.4'
N N 0.0061 0.0033 'International Tables Vol C Tables 4.2.6.8 and 6.1.1.4'
F F 0.0171 0.0103 'International Tables Vol C Tables 4.2.6.8 and 6.1.1.4'
P P 0.1023 0.0942 'International Tables Vol C Tables 4.2.6.8 and 6.1.1.4'
S S 0.1246 0.1234 'International Tables Vol C Tables 4.2.6.8 and 6.1.1.4'
Cl Cl 0.1484 0.1585 'International Tables Vol C Tables 4.2.6.8 and 6.1.1.4'
Fe Fe 0.3463 0.8444 'International Tables Vol C Tables 4.2.6.8 and 6.1.1.4'
Ni Ni 0.3393 1.1124 'International Tables Vol C Tables 4.2.6.8 and 6.1.1.4'

loop_
_geom_angle_atom_site_label_1
_geom_angle_atom_site_label_2
_geom_angle_atom_site_label_3
_geom_angle
_geom_angle_site_symmetry_1
_geom_angle_site_symmetry_3
_geom_angle_publ_flag
P1 Ni1 S1 169.17(4) . . ?
P1 Ni1 S2 89.56(4) . . ?
S1 Ni1 S2 79.91(4) . . ?
P1 Ni1 P2 100.37(4) . . ?
S1 Ni1 P2 90.35(4) . . ?
S2 Ni1 P2 168.78(4) . . ?
C6 Fe1 C7 41.57(15) . . ?
C6 Fe1 C3 177.87(18) . . ?
C7 Fe1 C3 137.07(17) . . ?
C6 Fe1 C1 110.65(14) . . ?
C7 Fe1 C1 110.19(16) . . ?
C3 Fe1 C1 67.89(16) . . ?
C6 Fe1 C5 112.80(15) . . ?
C7 Fe1 C5 140.73(15) . . ?
C3 Fe1 C5 67.25(17) . . ?
C1 Fe1 C5 41.53(16) . . ?
C6 Fe1 C2 137.55(16) . . ?
C7 Fe1 C2 109.16(17) . . ?
C3 Fe1 C2 40.35(18) . . ?
C1 Fe1 C2 40.43(14) . . ?
C5 Fe1 C2 68.34(16) . . ?
C6 Fe1 C10 40.99(15) . . ?
C7 Fe1 C10 69.14(16) . . ?
C3 Fe1 C10 141.10(17) . . ?
C1 Fe1 C10 139.63(14) . . ?
C5 Fe1 C10 112.80(16) . . ?
C2 Fe1 C10 178.28(17) . . ?
C6 Fe1 C4 140.93(17) . . ?
C7 Fe1 C4 177.33(17) . . ?
C3 Fe1 C4 40.40(18) . . ?
C1 Fe1 C4 68.55(17) . . ?
C5 Fe1 C4 39.68(16) . . ?
C2 Fe1 C4 68.31(18) . . ?
C10 Fe1 C4 113.40(18) . . ?
C6 Fe1 C8 67.74(15) . . ?
C7 Fe1 C8 40.06(15) . . ?
C3 Fe1 C8 112.23(17) . . ?
C1 Fe1 C8 139.00(17) . . ?
C5 Fe1 C8 179.20(17) . . ?
C2 Fe1 C8 111.71(17) . . ?
C10 Fe1 C8 67.17(16) . . ?
C4 Fe1 C8 139.54(17) . . ?
C6 Fe1 C9 67.38(15) . . ?
C7 Fe1 C9 67.87(17) . . ?
C3 Fe1 C9 114.07(17) . . ?
C1 Fe1 C9 177.88(16) . . ?
C5 Fe1 C9 139.57(18) . . ?
C2 Fe1 C9 140.59(15) . . ?
C10 Fe1 C9 39.27(14) . . ?
C4 Fe1 C9 113.42(18) . . ?
C8 Fe1 C9 39.93(18) . . ?
C11 S1 Ni1 84.67(12) . . ?
C11 S2 Ni1 84.32(12) . . ?
C1 P1 C20 109.76(18) . . ?
C1 P1 C14 103.67(19) . . ?
C20 P1 C14 103.43(19) . . ?
C1 P1 Ni1 110.96(13) . . ?
C20 P1 Ni1 112.67(14) . . ?
C14 P1 Ni1 115.72(12) . . ?
C6 P2 C32 102.29(17) . . ?
C6 P2 C26 100.37(16) . . ?
C32 P2 C26 104.33(17) . . ?
C6 P2 Ni1 122.75(12) . . ?
C32 P2 Ni1 112.90(13) . . ?
C26 P2 Ni1 112.04(12) . . ?
C11 N1 C13 121.7(3) . 3_565 ?
C11 N1 C12 123.2(3) . . ?
C13 N1 C12 115.1(3) 3_565 . ?
C2 C1 C5 107.2(3) . . ?
C2 C1 P1 130.4(3) . . ?
C5 C1 P1 122.4(3) . . ?
C2 C1 Fe1 70.4(2) . . ?
C5 C1 Fe1 69.6(2) . . ?
P1 C1 Fe1 123.2(2) . . ?
C3 C2 C1 107.2(4) . . ?
C3 C2 Fe1 69.0(2) . . ?
C1 C2 Fe1 69.1(2) . . ?
C3 C2 H2A 126.4 . . ?
C1 C2 H2A 126.4 . . ?
Fe1 C2 H2A 126.4 . . ?
C2 C3 C4 109.8(4) . . ?
C2 C3 Fe1 70.7(2) . . ?
C4 C3 Fe1 70.8(2) . . ?
C2 C3 H3A 125.1 . . ?
C4 C3 H3A 125.1 . . ?
Fe1 C3 H3A 125.1 . . ?
C5 C4 C3 107.3(4) . . ?
C5 C4 Fe1 69.8(2) . . ?
C3 C4 Fe1 68.8(2) . . ?
C5 C4 H4A 126.4 . . ?
C3 C4 H4A 126.4 . . ?
Fe1 C4 H4A 126.4 . . ?
C4 C5 C1 108.5(4) . . ?
C4 C5 Fe1 70.6(2) . . ?
C1 C5 Fe1 68.9(2) . . ?
C4 C5 H5A 125.7 . . ?
C1 C5 H5A 125.7 . . ?
Fe1 C5 H5A 125.7 . . ?
C10 C6 C7 109.1(3) . . ?
C10 C6 P2 125.5(3) . . ?
C7 C6 P2 125.4(3) . . ?
C10 C6 Fe1 72.0(2) . . ?
C7 C6 Fe1 70.5(2) . . ?
P2 C6 Fe1 121.52(18) . . ?
C8 C7 C6 106.4(3) . . ?
C8 C7 Fe1 71.9(2) . . ?
C6 C7 Fe1 67.9(2) . . ?
C8 C7 H7A 126.8 . . ?
C6 C7 H7A 126.8 . . ?
Fe1 C7 H7A 126.8 . . ?
C7 C8 C9 108.9(3) . . ?
C7 C8 Fe1 68.0(2) . . ?
C9 C8 Fe1 70.9(2) . . ?
C7 C8 H8A 125.5 . . ?
C9 C8 H8A 125.5 . . ?
Fe1 C8 H8A 125.5 . . ?
C10 C9 C8 108.2(4) . . ?
C10 C9 Fe1 68.7(2) . . ?
C8 C9 Fe1 69.1(2) . . ?
C10 C9 H9A 125.9 . . ?
C8 C9 H9A 125.9 . . ?
Fe1 C9 H9A 125.9 . . ?
C9 C10 C6 107.5(4) . . ?
C9 C10 Fe1 72.0(2) . . ?
C6 C10 Fe1 67.0(2) . . ?
C9 C10 H10A 126.3 . . ?
C6 C10 H10A 126.3 . . ?
Fe1 C10 H10A 126.3 . . ?
N1 C11 S2 123.8(3) . . ?
N1 C11 S1 125.5(3) . . ?
S2 C11 S1 110.70(19) . . ?
C13 C12 N1 110.2(3) . . ?
C13 C12 H12A 109.6 . . ?
N1 C12 H12A 109.6 . . ?
C13 C12 H12B 109.6 . . ?
N1 C12 H12B 109.6 . . ?
H12A C12 H12B 108.1 . . ?
N1 C13 C12 107.7(3) 3_565 . ?
N1 C13 H13A 110.2 3_565 . ?
C12 C13 H13A 110.2 . . ?
N1 C13 H13B 110.2 3_565 . ?
C12 C13 H13B 110.2 . . ?
H13A C13 H13B 108.5 . . ?
C19 C14 C15 118.2(4) . . ?
C19 C14 P1 121.0(4) . . ?
C15 C14 P1 120.8(4) . . ?
C14 C15 C16 119.9(6) . . ?
C14 C15 H15A 120.0 . . ?
C16 C15 H15A 120.0 . . ?
C17 C16 C15 122.1(6) . . ?
C17 C16 H16A 119.0 . . ?
C15 C16 H16A 119.0 . . ?
C16 C17 C18 118.1(5) . . ?
C16 C17 H17A 120.9 . . ?
C18 C17 H17A 120.9 . . ?
C17 C18 C19 120.9(6) . . ?
C17 C18 H18A 119.6 . . ?
C19 C18 H18A 119.6 . . ?
C14 C19 C18 120.7(6) . . ?
C14 C19 H19A 119.6 . . ?
C18 C19 H19A 119.6 . . ?
C21 C20 C25 118.9(4) . . ?
C21 C20 P1 119.3(3) . . ?
C25 C20 P1 121.7(4) . . ?
C20 C21 C22 120.6(4) . . ?
C20 C21 H21A 119.7 . . ?
C22 C21 H21A 119.7 . . ?
C23 C22 C21 120.7(5) . . ?
C23 C22 H22A 119.7 . . ?
C21 C22 H22A 119.7 . . ?
C22 C23 C24 119.1(5) . . ?
C22 C23 H23A 120.4 . . ?
C24 C23 H23A 120.4 . . ?
C23 C24 C25 121.0(5) . . ?
C23 C24 H24A 119.5 . . ?
C25 C24 H24A 119.5 . . ?
C20 C25 C24 119.6(5) . . ?
C20 C25 H25A 120.2 . . ?
C24 C25 H25A 120.2 . . ?
C27 C26 C31 118.9(4) . . ?
C27 C26 P2 118.7(3) . . ?
C31 C26 P2 122.3(3) . . ?
C28 C27 C26 120.1(4) . . ?
C28 C27 H27A 119.9 . . ?
C26 C27 H27A 119.9 . . ?
C27 C28 C29 120.2(4) . . ?
C27 C28 H28A 119.9 . . ?
C29 C28 H28A 119.9 . . ?
C30 C29 C28 119.7(4) . . ?
C30 C29 H29A 120.2 . . ?
C28 C29 H29A 120.2 . . ?
C29 C30 C31 120.8(4) . . ?
C29 C30 H30A 119.6 . . ?
C31 C30 H30A 119.6 . . ?
C30 C31 C26 120.3(4) . . ?
C30 C31 H31A 119.8 . . ?
C26 C31 H31A 119.8 . . ?
C33 C32 C37 118.7(4) . . ?
C33 C32 P2 118.6(3) . . ?
C37 C32 P2 122.7(3) . . ?
C32 C33 C34 119.1(4) . . ?
C32 C33 H33A 120.5 . . ?
C34 C33 H33A 120.5 . . ?
C33 C34 C35 121.4(4) . . ?
C33 C34 H34A 119.3 . . ?
C35 C34 H34A 119.3 . . ?
C36 C35 C34 120.5(4) . . ?
C36 C35 H35A 119.7 . . ?
C34 C35 H35A 119.7 . . ?
C35 C36 C37 118.5(5) . . ?
C35 C36 H36A 120.8 . . ?
C37 C36 H36A 120.8 . . ?
C36 C37 C32 121.9(4) . . ?
C36 C37 H37A 119.1 . . ?
C32 C37 H37A 119.1 . . ?
F6 P3 F5 179.1(3) . . ?
F6 P3 F2 90.4(2) . . ?
F5 P3 F2 90.3(2) . . ?
F6 P3 F1 90.2(2) . . ?
F5 P3 F1 89.1(2) . . ?
F2 P3 F1 179.3(2) . . ?
F6 P3 F3 92.9(2) . . ?
F5 P3 F3 87.6(2) . . ?
F2 P3 F3 90.0(2) . . ?
F1 P3 F3 90.2(2) . . ?
F6 P3 F4 88.0(2) . . ?
F5 P3 F4 91.5(2) . . ?
F2 P3 F4 91.2(2) . . ?
F1 P3 F4 88.60(19) . . ?
F3 P3 F4 178.5(2) . . ?
Cl1 C38 Cl2 115.3(6) . . ?
Cl1 C38 H38A 108.4 . . ?
Cl2 C38 H38A 108.4 . . ?
Cl1 C38 H38B 108.4 . . ?
Cl2 C38 H38B 108.4 . . ?
H38A C38 H38B 107.5 . . ?
Cl3 C39 Cl4 116.4(6) . . ?
Cl3 C39 H39A 108.2 . . ?
Cl4 C39 H39A 108.2 . . ?
Cl3 C39 H39B 108.2 . . ?
Cl4 C39 H39B 108.2 . . ?
H39A C39 H39B 107.3 . . ?

loop_
_geom_bond_atom_site_label_1
_geom_bond_atom_site_label_2
_geom_bond_distance
_geom_bond_site_symmetry_2
_geom_bond_publ_flag
Ni1 P1 2.1964(11) . ?
Ni1 S1 2.2124(10) . ?
Ni1 S2 2.2719(11) . ?
Ni1 P2 2.2953(11) . ?
Fe1 C6 2.021(4) . ?
Fe1 C7 2.056(4) . ?
Fe1 C3 2.063(4) . ?
Fe1 C1 2.068(4) . ?
Fe1 C5 2.078(4) . ?
Fe1 C2 2.085(4) . ?
Fe1 C10 2.088(4) . ?
Fe1 C4 2.088(4) . ?
Fe1 C8 2.108(4) . ?
Fe1 C9 2.132(4) . ?
S1 C11 1.783(4) . ?
S2 C11 1.718(4) . ?
P1 C1 1.786(4) . ?
P1 C20 1.836(4) . ?
P1 C14 1.888(4) . ?
P2 C6 1.805(4) . ?
P2 C32 1.840(4) . ?
P2 C26 1.855(4) . ?
N1 C11 1.311(5) . ?
N1 C13 1.469(5) 3_565 ?
N1 C12 1.520(5) . ?
C1 C2 1.435(5) . ?
C1 C5 1.470(6) . ?
C2 C3 1.431(6) . ?
C2 H2A 0.9800 . ?
C3 C4 1.433(7) . ?
C3 H3A 0.9800 . ?
C4 C5 1.414(6) . ?
C4 H4A 0.9800 . ?
C5 H5A 0.9800 . ?
C6 C10 1.440(5) . ?
C6 C7 1.447(5) . ?
C7 C8 1.427(5) . ?
C7 H7A 0.9800 . ?
C8 C9 1.448(7) . ?
C8 H8A 0.9800 . ?
C9 C10 1.419(5) . ?
C9 H9A 0.9800 . ?
C10 H10A 0.9800 . ?
C12 C13 1.516(5) . ?
C12 H12A 0.9700 . ?
C12 H12B 0.9700 . ?
C13 N1 1.469(5) 3_565 ?
C13 H13A 0.9700 . ?
C13 H13B 0.9700 . ?
C14 C19 1.382(7) . ?
C14 C15 1.419(7) . ?
C15 C16 1.436(7) . ?
C15 H15A 0.9300 . ?
C16 C17 1.359(11) . ?
C16 H16A 0.9300 . ?
C17 C18 1.410(11) . ?
C17 H17A 0.9300 . ?
C18 C19 1.438(7) . ?
C18 H18A 0.9300 . ?
C19 H19A 0.9300 . ?
C20 C21 1.389(6) . ?
C20 C25 1.395(6) . ?
C21 C22 1.411(7) . ?
C21 H21A 0.9300 . ?
C22 C23 1.372(8) . ?
C22 H22A 0.9300 . ?
C23 C24 1.385(9) . ?
C23 H23A 0.9300 . ?
C24 C25 1.415(7) . ?
C24 H24A 0.9300 . ?
C25 H25A 0.9300 . ?
C26 C27 1.413(5) . ?
C26 C31 1.423(5) . ?
C27 C28 1.413(6) . ?
C27 H27A 0.9300 . ?
C28 C29 1.422(7) . ?
C28 H28A 0.9300 . ?
C29 C30 1.385(7) . ?
C29 H29A 0.9300 . ?
C30 C31 1.410(6) . ?
C30 H30A 0.9300 . ?
C31 H31A 0.9300 . ?
C32 C33 1.384(5) . ?
C32 C37 1.421(6) . ?
C33 C34 1.398(6) . ?
C33 H33A 0.9300 . ?
C34 C35 1.409(7) . ?
C34 H34A 0.9300 . ?
C35 C36 1.360(8) . ?
C35 H35A 0.9300 . ?
C36 C37 1.404(7) . ?
C36 H36A 0.9300 . ?
C37 H37A 0.9300 . ?
P3 F6 1.566(3) . ?
P3 F5 1.582(3) . ?
P3 F2 1.609(4) . ?
P3 F1 1.618(3) . ?
P3 F3 1.638(4) . ?
P3 F4 1.638(3) . ?
C38 Cl1 1.737(9) . ?
C38 Cl2 1.756(11) . ?
C38 H38A 0.9700 . ?
C38 H38B 0.9700 . ?
C39 Cl3 1.660(10) . ?
C39 Cl4 1.762(9) . ?
C39 H39A 0.9700 . ?
C39 H39B 0.9700 . ?

loop_
_geom_torsion_atom_site_label_1
_geom_torsion_atom_site_label_2
_geom_torsion_atom_site_label_3
_geom_torsion_atom_site_label_4
_geom_torsion
_geom_torsion_site_symmetry_1
_geom_torsion_site_symmetry_2
_geom_torsion_site_symmetry_3
_geom_torsion_site_symmetry_4
_geom_torsion_publ_flag
P1 Ni1 S1 C11 17.7(3) . . . . ?
S2 Ni1 S1 C11 4.06(12) . . . . ?
P2 Ni1 S1 C11 -170.33(12) . . . . ?
P1 Ni1 S2 C11 178.32(12) . . . . ?
S1 Ni1 S2 C11 -4.22(12) . . . . ?
P2 Ni1 S2 C11 25.9(3) . . . . ?
S1 Ni1 P1 C1 115.5(2) . . . . ?
S2 Ni1 P1 C1 128.93(14) . . . . ?
P2 Ni1 P1 C1 -56.32(14) . . . . ?
S1 Ni1 P1 C20 -121.0(2) . . . . ?
S2 Ni1 P1 C20 -107.53(14) . . . . ?
P2 Ni1 P1 C20 67.21(14) . . . . ?
S1 Ni1 P1 C14 -2.2(3) . . . . ?
S2 Ni1 P1 C14 11.20(18) . . . . ?
P2 Ni1 P1 C14 -174.06(17) . . . . ?
P1 Ni1 P2 C6 24.68(16) . . . . ?
S1 Ni1 P2 C6 -153.79(15) . . . . ?
S2 Ni1 P2 C6 176.6(2) . . . . ?
P1 Ni1 P2 C32 -98.45(14) . . . . ?
S1 Ni1 P2 C32 83.08(14) . . . . ?
S2 Ni1 P2 C32 53.5(3) . . . . ?
P1 Ni1 P2 C26 144.11(13) . . . . ?
S1 Ni1 P2 C26 -34.36(13) . . . . ?
S2 Ni1 P2 C26 -64.0(2) . . . . ?
C20 P1 C1 C2 23.6(4) . . . . ?
C14 P1 C1 C2 -86.3(4) . . . . ?
Ni1 P1 C1 C2 148.8(3) . . . . ?
C20 P1 C1 C5 -153.7(3) . . . . ?
C14 P1 C1 C5 96.4(3) . . . . ?
Ni1 P1 C1 C5 -28.5(3) . . . . ?
C20 P1 C1 Fe1 -68.2(3) . . . . ?
C14 P1 C1 Fe1 -178.1(2) . . . . ?
Ni1 P1 C1 Fe1 57.0(2) . . . . ?
C6 Fe1 C1 C2 -140.7(2) . . . . ?
C7 Fe1 C1 C2 -96.2(3) . . . . ?
C3 Fe1 C1 C2 37.7(3) . . . . ?
C5 Fe1 C1 C2 117.8(3) . . . . ?
C10 Fe1 C1 C2 -177.4(3) . . . . ?
C4 Fe1 C1 C2 81.3(3) . . . . ?
C8 Fe1 C1 C2 -61.3(3) . . . . ?
C6 Fe1 C1 C5 101.5(2) . . . . ?
C7 Fe1 C1 C5 146.0(2) . . . . ?
C3 Fe1 C1 C5 -80.2(2) . . . . ?
C2 Fe1 C1 C5 -117.8(3) . . . . ?
C10 Fe1 C1 C5 64.8(3) . . . . ?
C4 Fe1 C1 C5 -36.5(2) . . . . ?
C8 Fe1 C1 C5 -179.1(2) . . . . ?
C6 Fe1 C1 P1 -14.6(3) . . . . ?
C7 Fe1 C1 P1 29.9(3) . . . . ?
C3 Fe1 C1 P1 163.8(3) . . . . ?
C5 Fe1 C1 P1 -116.1(3) . . . . ?
C2 Fe1 C1 P1 126.1(4) . . . . ?
C10 Fe1 C1 P1 -51.2(4) . . . . ?
C4 Fe1 C1 P1 -152.6(3) . . . . ?
C8 Fe1 C1 P1 64.9(3) . . . . ?
C5 C1 C2 C3 1.5(4) . . . . ?
P1 C1 C2 C3 -176.1(3) . . . . ?
Fe1 C1 C2 C3 -58.7(3) . . . . ?
C5 C1 C2 Fe1 60.2(3) . . . . ?
P1 C1 C2 Fe1 -117.4(3) . . . . ?
C6 Fe1 C2 C3 -179.5(3) . . . . ?
C7 Fe1 C2 C3 -142.0(3) . . . . ?
C1 Fe1 C2 C3 119.0(4) . . . . ?
C5 Fe1 C2 C3 79.9(3) . . . . ?
C4 Fe1 C2 C3 37.1(3) . . . . ?
C8 Fe1 C2 C3 -99.2(3) . . . . ?
C9 Fe1 C2 C3 -63.9(4) . . . . ?
C6 Fe1 C2 C1 61.5(3) . . . . ?
C7 Fe1 C2 C1 99.0(2) . . . . ?
C3 Fe1 C2 C1 -119.0(4) . . . . ?
C5 Fe1 C2 C1 -39.1(2) . . . . ?
C4 Fe1 C2 C1 -82.0(3) . . . . ?
C8 Fe1 C2 C1 141.7(2) . . . . ?
C9 Fe1 C2 C1 177.1(3) . . . . ?
C1 C2 C3 C4 -1.4(5) . . . . ?
Fe1 C2 C3 C4 -60.2(3) . . . . ?
C1 C2 C3 Fe1 58.8(3) . . . . ?
C7 Fe1 C3 C2 58.6(3) . . . . ?
C1 Fe1 C3 C2 -37.7(2) . . . . ?
C5 Fe1 C3 C2 -82.8(3) . . . . ?
C10 Fe1 C3 C2 178.6(3) . . . . ?
C4 Fe1 C3 C2 -120.2(4) . . . . ?
C8 Fe1 C3 C2 97.8(3) . . . . ?
C9 Fe1 C3 C2 141.4(3) . . . . ?
C7 Fe1 C3 C4 178.8(3) . . . . ?
C1 Fe1 C3 C4 82.4(3) . . . . ?
C5 Fe1 C3 C4 37.3(3) . . . . ?
C2 Fe1 C3 C4 120.2(4) . . . . ?
C10 Fe1 C3 C4 -61.3(4) . . . . ?
C8 Fe1 C3 C4 -142.0(3) . . . . ?
C9 Fe1 C3 C4 -98.4(3) . . . . ?
C2 C3 C4 C5 0.7(5) . . . . ?
Fe1 C3 C4 C5 -59.4(3) . . . . ?
C2 C3 C4 Fe1 60.1(3) . . . . ?
C6 Fe1 C4 C5 -58.6(4) . . . . ?
C3 Fe1 C4 C5 118.8(4) . . . . ?
C1 Fe1 C4 C5 38.2(2) . . . . ?
C2 Fe1 C4 C5 81.8(3) . . . . ?
C10 Fe1 C4 C5 -98.0(3) . . . . ?
C8 Fe1 C4 C5 -179.7(3) . . . . ?
C9 Fe1 C4 C5 -141.0(2) . . . . ?
C6 Fe1 C4 C3 -177.4(3) . . . . ?
C1 Fe1 C4 C3 -80.7(3) . . . . ?
C5 Fe1 C4 C3 -118.8(4) . . . . ?
C2 Fe1 C4 C3 -37.0(3) . . . . ?
C10 Fe1 C4 C3 143.1(3) . . . . ?
C8 Fe1 C4 C3 61.4(4) . . . . ?
C9 Fe1 C4 C3 100.2(3) . . . . ?
C3 C4 C5 C1 0.2(5) . . . . ?
Fe1 C4 C5 C1 -58.6(3) . . . . ?
C3 C4 C5 Fe1 58.8(3) . . . . ?
C2 C1 C5 C4 -1.1(4) . . . . ?
P1 C1 C5 C4 176.7(3) . . . . ?
Fe1 C1 C5 C4 59.6(3) . . . . ?
C2 C1 C5 Fe1 -60.7(3) . . . . ?
P1 C1 C5 Fe1 117.1(3) . . . . ?
C6 Fe1 C5 C4 144.3(3) . . . . ?
C7 Fe1 C5 C4 -175.9(3) . . . . ?
C3 Fe1 C5 C4 -38.0(3) . . . . ?
C1 Fe1 C5 C4 -119.8(3) . . . . ?
C2 Fe1 C5 C4 -81.7(3) . . . . ?
C10 Fe1 C5 C4 99.7(3) . . . . ?
C9 Fe1 C5 C4 62.9(3) . . . . ?
C6 Fe1 C5 C1 -95.9(2) . . . . ?
C7 Fe1 C5 C1 -56.0(3) . . . . ?
C3 Fe1 C5 C1 81.8(2) . . . . ?
C2 Fe1 C5 C1 38.1(2) . . . . ?
C10 Fe1 C5 C1 -140.5(2) . . . . ?
C4 Fe1 C5 C1 119.8(3) . . . . ?
C9 Fe1 C5 C1 -177.2(2) . . . . ?
C32 P2 C6 C10 -129.3(3) . . . . ?
C26 P2 C6 C10 -22.0(3) . . . . ?
Ni1 P2 C6 C10 102.9(3) . . . . ?
C32 P2 C6 C7 53.7(3) . . . . ?
C26 P2 C6 C7 161.0(3) . . . . ?
Ni1 P2 C6 C7 -74.2(3) . . . . ?
C32 P2 C6 Fe1 141.1(2) . . . . ?
C26 P2 C6 Fe1 -111.6(2) . . . . ?
Ni1 P2 C6 Fe1 13.3(3) . . . . ?
C7 Fe1 C6 C10 118.6(3) . . . . ?
C1 Fe1 C6 C10 -143.9(2) . . . . ?
C5 Fe1 C6 C10 -99.0(2) . . . . ?
C2 Fe1 C6 C10 178.6(2) . . . . ?
C4 Fe1 C6 C10 -62.8(3) . . . . ?
C8 Fe1 C6 C10 80.3(2) . . . . ?
C9 Fe1 C6 C10 37.0(2) . . . . ?
C1 Fe1 C6 C7 97.5(2) . . . . ?
C5 Fe1 C6 C7 142.3(2) . . . . ?
C2 Fe1 C6 C7 60.0(3) . . . . ?
C10 Fe1 C6 C7 -118.6(3) . . . . ?
C4 Fe1 C6 C7 178.6(3) . . . . ?
C8 Fe1 C6 C7 -38.3(2) . . . . ?
C9 Fe1 C6 C7 -81.7(2) . . . . ?
C7 Fe1 C6 P2 -120.2(3) . . . . ?
C1 Fe1 C6 P2 -22.7(3) . . . . ?
C5 Fe1 C6 P2 22.1(3) . . . . ?
C2 Fe1 C6 P2 -60.2(3) . . . . ?
C10 Fe1 C6 P2 121.2(3) . . . . ?
C4 Fe1 C6 P2 58.4(4) . . . . ?
C8 Fe1 C6 P2 -158.5(3) . . . . ?
C9 Fe1 C6 P2 158.1(3) . . . . ?
C10 C6 C7 C8 0.0(4) . . . . ?
P2 C6 C7 C8 177.4(3) . . . . ?
Fe1 C6 C7 C8 62.0(3) . . . . ?
C10 C6 C7 Fe1 -62.1(3) . . . . ?
P2 C6 C7 Fe1 115.4(3) . . . . ?
C6 Fe1 C7 C8 -117.0(3) . . . . ?
C3 Fe1 C7 C8 65.5(3) . . . . ?
C1 Fe1 C7 C8 144.3(2) . . . . ?
C5 Fe1 C7 C8 -179.8(3) . . . . ?
C2 Fe1 C7 C8 101.3(3) . . . . ?
C10 Fe1 C7 C8 -78.9(2) . . . . ?
C9 Fe1 C7 C8 -36.6(2) . . . . ?
C3 Fe1 C7 C6 -177.6(2) . . . . ?
C1 Fe1 C7 C6 -98.7(2) . . . . ?
C5 Fe1 C7 C6 -62.9(3) . . . . ?
C2 Fe1 C7 C6 -141.8(2) . . . . ?
C10 Fe1 C7 C6 38.0(2) . . . . ?
C8 Fe1 C7 C6 117.0(3) . . . . ?
C9 Fe1 C7 C6 80.4(2) . . . . ?
C6 C7 C8 C9 -0.1(4) . . . . ?
Fe1 C7 C8 C9 59.3(3) . . . . ?
C6 C7 C8 Fe1 -59.4(2) . . . . ?
C6 Fe1 C8 C7 39.7(2) . . . . ?
C3 Fe1 C8 C7 -138.0(3) . . . . ?
C1 Fe1 C8 C7 -56.6(3) . . . . ?
C2 Fe1 C8 C7 -94.3(3) . . . . ?
C10 Fe1 C8 C7 84.3(2) . . . . ?
C4 Fe1 C8 C7 -175.9(3) . . . . ?
C9 Fe1 C8 C7 120.6(3) . . . . ?
C6 Fe1 C8 C9 -80.9(2) . . . . ?
C7 Fe1 C8 C9 -120.6(3) . . . . ?
C3 Fe1 C8 C9 101.4(3) . . . . ?
C1 Fe1 C8 C9 -177.2(2) . . . . ?
C2 Fe1 C8 C9 145.1(2) . . . . ?
C10 Fe1 C8 C9 -36.3(2) . . . . ?
C4 Fe1 C8 C9 63.5(3) . . . . ?
C7 C8 C9 C10 0.2(5) . . . . ?
Fe1 C8 C9 C10 57.8(3) . . . . ?
C7 C8 C9 Fe1 -57.5(3) . . . . ?
C6 Fe1 C9 C10 -38.5(2) . . . . ?
C7 Fe1 C9 C10 -83.7(3) . . . . ?
C3 Fe1 C9 C10 143.2(3) . . . . ?
C5 Fe1 C9 C10 60.6(4) . . . . ?
C2 Fe1 C9 C10 -177.3(3) . . . . ?
C4 Fe1 C9 C10 98.8(3) . . . . ?
C8 Fe1 C9 C10 -120.4(4) . . . . ?
C6 Fe1 C9 C8 81.9(2) . . . . ?
C7 Fe1 C9 C8 36.7(2) . . . . ?
C3 Fe1 C9 C8 -96.4(3) . . . . ?
C5 Fe1 C9 C8 -179.0(2) . . . . ?
C2 Fe1 C9 C8 -56.9(4) . . . . ?
C10 Fe1 C9 C8 120.4(4) . . . . ?
C4 Fe1 C9 C8 -140.7(2) . . . . ?
C8 C9 C10 C6 -0.2(5) . . . . ?
Fe1 C9 C10 C6 57.8(3) . . . . ?
C8 C9 C10 Fe1 -58.0(3) . . . . ?
C7 C6 C10 C9 0.2(4) . . . . ?
P2 C6 C10 C9 -177.3(3) . . . . ?
Fe1 C6 C10 C9 -61.0(3) . . . . ?
C7 C6 C10 Fe1 61.1(3) . . . . ?
P2 C6 C10 Fe1 -116.3(3) . . . . ?
C6 Fe1 C10 C9 118.7(4) . . . . ?
C7 Fe1 C10 C9 80.2(3) . . . . ?
C3 Fe1 C10 C9 -60.7(4) . . . . ?
C1 Fe1 C10 C9 177.2(3) . . . . ?
C5 Fe1 C10 C9 -142.2(3) . . . . ?
C4 Fe1 C10 C9 -98.9(3) . . . . ?
C8 Fe1 C10 C9 36.9(3) . . . . ?
C7 Fe1 C10 C6 -38.6(2) . . . . ?
C3 Fe1 C10 C6 -179.4(3) . . . . ?
C1 Fe1 C10 C6 58.4(3) . . . . ?
C5 Fe1 C10 C6 99.0(2) . . . . ?
C4 Fe1 C10 C6 142.3(2) . . . . ?
C8 Fe1 C10 C6 -81.8(2) . . . . ?
C9 Fe1 C10 C6 -118.7(4) . . . . ?
C13 N1 C11 S2 178.2(3) 3_565 . . . ?
C12 N1 C11 S2 0.0(5) . . . . ?
C13 N1 C11 S1 -1.7(5) 3_565 . . . ?
C12 N1 C11 S1 -179.9(3) . . . . ?
Ni1 S2 C11 N1 -174.4(3) . . . . ?
Ni1 S2 C11 S1 5.52(16) . . . . ?
Ni1 S1 C11 N1 174.3(3) . . . . ?
Ni1 S1 C11 S2 -5.66(16) . . . . ?
C11 N1 C12 C13 120.4(4) . . . . ?
C13 N1 C12 C13 -57.9(5) 3_565 . . . ?
N1 C12 C13 N1 53.7(4) . . . 3_565 ?
C1 P1 C14 C19 -29.3(4) . . . . ?
C20 P1 C14 C19 -143.9(4) . . . . ?
Ni1 P1 C14 C19 92.4(4) . . . . ?
C1 P1 C14 C15 153.7(3) . . . . ?
C20 P1 C14 C15 39.1(4) . . . . ?
Ni1 P1 C14 C15 -84.6(4) . . . . ?
C19 C14 C15 C16 3.2(7) . . . . ?
P1 C14 C15 C16 -179.6(4) . . . . ?
C14 C15 C16 C17 -1.9(8) . . . . ?
C15 C16 C17 C18 0.1(9) . . . . ?
C16 C17 C18 C19 0.2(9) . . . . ?
C15 C14 C19 C18 -3.0(7) . . . . ?
P1 C14 C19 C18 179.9(4) . . . . ?
C17 C18 C19 C14 1.3(8) . . . . ?
C1 P1 C20 C21 130.3(3) . . . . ?
C14 P1 C20 C21 -119.6(3) . . . . ?
Ni1 P1 C20 C21 6.1(4) . . . . ?
C1 P1 C20 C25 -52.3(4) . . . . ?
C14 P1 C20 C25 57.8(4) . . . . ?
Ni1 P1 C20 C25 -176.5(3) . . . . ?
C25 C20 C21 C22 2.8(6) . . . . ?
P1 C20 C21 C22 -179.7(4) . . . . ?
C20 C21 C22 C23 -0.1(7) . . . . ?
C21 C22 C23 C24 -2.2(8) . . . . ?
C22 C23 C24 C25 1.8(8) . . . . ?
C21 C20 C25 C24 -3.2(7) . . . . ?
P1 C20 C25 C24 179.4(4) . . . . ?
C23 C24 C25 C20 0.9(8) . . . . ?
C6 P2 C26 C27 84.2(3) . . . . ?
C32 P2 C26 C27 -170.2(3) . . . . ?
Ni1 P2 C26 C27 -47.7(3) . . . . ?
C6 P2 C26 C31 -92.7(3) . . . . ?
C32 P2 C26 C31 13.0(3) . . . . ?
Ni1 P2 C26 C31 135.5(3) . . . . ?
C31 C26 C27 C28 1.1(5) . . . . ?
P2 C26 C27 C28 -175.9(3) . . . . ?
C26 C27 C28 C29 -1.0(6) . . . . ?
C27 C28 C29 C30 0.3(6) . . . . ?
C28 C29 C30 C31 0.4(7) . . . . ?
C29 C30 C31 C26 -0.3(7) . . . . ?
C27 C26 C31 C30 -0.4(6) . . . . ?
P2 C26 C31 C30 176.4(3) . . . . ?
C6 P2 C32 C33 -164.5(3) . . . . ?
C26 P2 C32 C33 91.3(3) . . . . ?
Ni1 P2 C32 C33 -30.6(4) . . . . ?
C6 P2 C32 C37 18.0(4) . . . . ?
C26 P2 C32 C37 -86.3(4) . . . . ?
Ni1 P2 C32 C37 151.8(4) . . . . ?
C37 C32 C33 C34 0.1(6) . . . . ?
P2 C32 C33 C34 -177.6(3) . . . . ?
C32 C33 C34 C35 0.2(7) . . . . ?
C33 C34 C35 C36 -0.7(8) . . . . ?
C34 C35 C36 C37 0.7(9) . . . . ?
C35 C36 C37 C32 -0.3(10) . . . . ?
C33 C32 C37 C36 -0.1(8) . . . . ?
P2 C32 C37 C36 177.5(5) . . . . ?
